data_7118618
loop_
_publ_author_name
'Kleinhans, George'
'Guisado-Barrios, Gregorio'
'Liles, David C.'
'Bertrand, Guy'
'Bezuidenhout, Daniela I.'

_publ_section_title
;
 A rhodium(i)-oxygen adduct as a selective catalyst for one-pot sequential
 alkyne dimerization-hydrothiolation tandem reactions.
;
_journal_issue 17
_journal_name_full 'Chemical communications (Cambridge, England)'
_journal_page_first 3504
_journal_page_last 3507
_journal_paper_doi 10.1039/c6cc00029k
_journal_volume 52
_journal_year 2016
_chemical_formula_moiety 'C72 H90 N7 O2 Rh, 0(H-21474836.48)'
_chemical_formula_sum 'C72 H90 N7 O2 Rh'
_chemical_formula_weight 1188.41
_chemical_name_systematic
;
 ?
;
_space_group_crystal_system triclinic
_space_group_IT_number 2
_space_group_name_Hall '-P 1'
_space_group_name_H-M_alt 'P -1'
_symmetry_space_group_name_Hall '-P 1'
_symmetry_space_group_name_H-M 'P -1'
_atom_sites_solution_hydrogens mixed
_atom_sites_solution_primary direct
_audit_creation_date 2015-09-25
_audit_creation_method
;
Olex2 1.2
(compiled 2015.01.26 svn.r3151 for OlexSys, GUI svn.r4998)
;
_audit_update_record
;
2015-11-06 deposited with the CCDC.
2016-01-26 downloaded from the CCDC.
;
_cell_angle_alpha 103.4480(14)
_cell_angle_beta 97.0590(13)
_cell_angle_gamma 107.0370(13)
_cell_formula_units_Z 2
_cell_length_a 10.8323(5)
_cell_length_b 15.4988(8)
_cell_length_c 24.8410(13)
_cell_measurement_temperature 150.15
_cell_measurement_theta_max 150.15
_cell_volume 3795.4(3)
_computing_molecular_graphics 'Olex2 (Dolomanov et al., 2009)'
_computing_publication_material 'Olex2 (Dolomanov et al., 2009)'
_computing_structure_refinement 'ShelXL (Sheldrick, 2008)'
_computing_structure_solution 'ShelXS (Sheldrick, 2008)'
_diffrn_ambient_temperature 150.15
_diffrn_measured_fraction_theta_full 0.972
_diffrn_measured_fraction_theta_max 0.994
_diffrn_measurement_device_type 'Bruker Apex II-ccd'
_diffrn_radiation_type MoK\a
_diffrn_radiation_wavelength 0.71073
_diffrn_reflns_av_R_equivalents 0.1099
_diffrn_reflns_av_unetI/netI 0.0978
_diffrn_reflns_Laue_measured_fraction_full 0.972
_diffrn_reflns_Laue_measured_fraction_max 0.994
_diffrn_reflns_limit_h_max 13
_diffrn_reflns_limit_h_min -13
_diffrn_reflns_limit_k_max 18
_diffrn_reflns_limit_k_min -18
_diffrn_reflns_limit_l_max 30
_diffrn_reflns_limit_l_min -30
_diffrn_reflns_number 84650
_diffrn_reflns_point_group_measured_fraction_full 0.972
_diffrn_reflns_point_group_measured_fraction_max 0.994
_diffrn_reflns_theta_full 26.000
_diffrn_reflns_theta_max 25.780
_diffrn_reflns_theta_min 2.214
_exptl_absorpt_coefficient_mu 0.267
_exptl_crystal_colour 'dull brownish brown'
_exptl_crystal_colour_lustre dull
_exptl_crystal_colour_modifier brownish
_exptl_crystal_colour_primary brown
_exptl_crystal_density_diffrn 1.040
_exptl_crystal_description prism
_exptl_crystal_F_000 1264
_exptl_crystal_size_max 0.116
_exptl_crystal_size_mid 0.086
_exptl_crystal_size_min 0.032
_platon_squeeze_details
;
;
_refine_diff_density_max 1.772
_refine_diff_density_min -0.732
_refine_diff_density_rms 0.094
_refine_ls_extinction_method none
_refine_ls_goodness_of_fit_ref 1.046
_refine_ls_hydrogen_treatment mixed
_refine_ls_matrix_type full
_refine_ls_number_parameters 761
_refine_ls_number_reflns 14487
_refine_ls_number_restraints 243
_refine_ls_restrained_S_all 1.039
_refine_ls_R_factor_all 0.1086
_refine_ls_R_factor_gt 0.0660
_refine_ls_shift/su_max 0.001
_refine_ls_shift/su_mean 0.000
_refine_ls_structure_factor_coef Fsqd
_refine_ls_weighting_details 'w=1/[\s^2^(Fo^2^)+(0.1073P)^2^+1.4192P] where P=(Fo^2^+2Fc^2^)/3'
_refine_ls_weighting_scheme calc
_refine_ls_wR_factor_gt 0.1716
_refine_ls_wR_factor_ref 0.1896
_reflns_Friedel_coverage 0.000
_reflns_number_gt 9945
_reflns_number_total 14487
_reflns_threshold_expression 'I > 2\s(I)'
_cod_data_source_file c6cc00029k2.cif
_cod_data_source_block mo_gkle0089_0m_a
_cod_depositor_comments 'Adding full bibliography for 7118618--7118619.cif.'
_cod_database_code 7118618
_shelxl_version_number 2013-4
_shelx_space_group_comment
;
The symmetry employed for this shelxl refinement is uniquely defined
by the following loop, which should always be used as a source of
symmetry information in preference to the above space-group names.
They are only intended as comments.
;
_shelx_estimated_absorpt_t_max 0.991
_shelx_estimated_absorpt_t_min 0.970
_olex2_refinement_description
;
1. Fixed Uiso
 At 1.2 times of:
  All C(H) groups, All C(H,H) groups
 At 1.5 times of:
  All C(H,H,H) groups
2. Restrained distances
 C47-C46
 1.512 with sigma of 0.02
 C47-C46
 1.512 with sigma of 0.02
 C47-C46
 1.512 with sigma of 0.02
 C24-C21
 1.5 with sigma of 0.02
3. Restrained angles
 C49-C17-C19
 fixed at 95 with sigma of 0.02
4. Rigid bond restraints
 All non-hydrogen atoms
 with sigma for 1-2 distances of 0.01 and sigma for 1-3 distances of 0.01
5. Others
 Fixed Sof: H15(0) H(0) C48(0.75) H48A(0.75) H48B(0.75) H48C(0.75) H46(0.75)
 H46A(0.25) C49(0.25) H49A(0.25) H49B(0.25) H49C(0.25)
6.a Ternary CH refined with riding coordinates:
 C43(H43), C31(H31), C34(H34), C59(H59), C56(H56), C68(H68), C71(H71),
 C46(H46), C46(H46A)
6.b Aromatic/amide H refined with riding coordinates:
 C14(H14), C15(H15), C16(H16), C8(H8), C6(H6), C41(H41), C40(H40), C39(H39),
 C27(H27), C28(H28), C29(H29), C54(H54), C53(H53), C52(H52), C66(H66), C65(H65),
  C64(H64)
6.c Idealised Me refined as rotating group:
 C44(H44A,H44B,H44C), C45(H45A,H45B,H45C), C47(H47A,H47B,H47C), C33(H33A,H33B,
 H33C), C35(H35A,H35B,H35C), C36(H36A,H36B,H36C), C61(H61A,H61B,H61C), C60(H60A,
 H60B,H60C), C57(H57A,H57B,H57C), C58(H58A,H58B,H58C), C69(H69A,H69B,H69C),
 C70(H70A,H70B,H70C), C73(H73A,H73B,H73C), C72(H72A,H72B,H72C), C48(H48A,H48B,
 H48C), C32(H32A,H32B,H32C), C49(H49A,H49B,H49C), C20(H20A,H20B,H20C), C19(H19A,
 H19B,H19C), C23(H23A,H23B,H23C), C24(H24A,H24B,H24C), C22(H22A,H22B,H22C),
 C18(H18A,H18B,H18C)
;
_olex2_submission_special_instructions 'No special instructions were received'

loop_
_space_group_symop_operation_xyz
'x, y, z'
'-x, -y, -z'

loop_
_atom_site_label
_atom_site_type_symbol
_atom_site_fract_x
_atom_site_fract_y
_atom_site_fract_z
_atom_site_U_iso_or_equiv
_atom_site_adp_type
_atom_site_occupancy
_atom_site_site_symmetry_order
_atom_site_calc_flag
_atom_site_refinement_flags_posn
_atom_site_refinement_flags_adp
_atom_site_refinement_flags_occupancy
_atom_site_disorder_assembly
_atom_site_disorder_group
Rh1 Rh 0.74231(3) 0.60379(2) 0.79670(2) 0.02733(13) Uani 1 1 d . U . . .
N1 N 0.7303(3) 0.6349(2) 0.72354(13) 0.0310(8) Uani 1 1 d . U . . .
N5 N 0.7756(3) 0.7825(2) 0.89404(12) 0.0246(7) Uani 1 1 d . U . . .
N6 N 0.7800(3) 0.8720(2) 0.90643(13) 0.0278(7) Uani 1 1 d . U . . .
N7 N 0.7556(3) 0.8856(2) 0.85571(13) 0.0298(8) Uani 1 1 d . U . . .
N2 N 0.7325(3) 0.3959(2) 0.77445(13) 0.0266(7) Uani 1 1 d . U . . .
N3 N 0.7270(3) 0.3184(2) 0.73530(13) 0.0291(7) Uani 1 1 d . U . . .
N4 N 0.7287(3) 0.3452(2) 0.68865(13) 0.0292(7) Uani 1 1 d . U . . .
O1 O 0.8171(3) 0.5888(2) 0.86915(12) 0.0413(7) Uani 1 1 d . U . . .
O2 O 0.6816(3) 0.5574(2) 0.85990(12) 0.0386(7) Uani 1 1 d . U . . .
C12 C 0.7174(4) 0.7184(3) 0.71411(17) 0.0353(10) Uani 1 1 d . U . . .
C13 C 0.7068(5) 0.7137(3) 0.65582(18) 0.0476(12) Uani 1 1 d . U . . .
C14 C 0.6844(6) 0.7851(3) 0.63575(19) 0.0655(17) Uani 1 1 d . U . . .
H14 H 0.6797 0.7817 0.5968 0.079 Uiso 1 1 calc R . . . .
C15 C 0.6689(7) 0.8615(3) 0.6725(2) 0.0712(18) Uani 1 1 d . U . . .
H15 H 0.6482 0.9091 0.6590 0.085 Uiso 0 1 calc R . . A 2
C16 C 0.6846(6) 0.8669(3) 0.72994(19) 0.0558(14) Uani 1 1 d . U . . .
H16 H 0.6758 0.9201 0.7552 0.067 Uiso 1 1 calc R . . . .
C11 C 0.7124(4) 0.7983(3) 0.75240(16) 0.0356(10) Uani 1 1 d . U . . .
C10 C 0.7285(4) 0.5791(3) 0.67030(16) 0.0341(10) Uani 1 1 d . U . . .
C9 C 0.7163(5) 0.6254(3) 0.62857(17) 0.0439(11) Uani 1 1 d . U . . .
C8 C 0.7139(6) 0.5838(3) 0.57227(18) 0.0557(14) Uani 1 1 d . U . . .
H8 H 0.7056 0.6165 0.5448 0.067 Uiso 1 1 calc R . . . .
C7 C 0.7236(5) 0.4955(3) 0.55640(18) 0.0530(13) Uani 1 1 d . U . . .
C6 C 0.7322(5) 0.4485(3) 0.59752(18) 0.0429(11) Uani 1 1 d . U . . .
H6 H 0.7377 0.3870 0.5863 0.051 Uiso 1 1 calc R . . . .
C5 C 0.7331(4) 0.4874(3) 0.65504(16) 0.0327(9) Uani 1 1 d . U . . .
C4 C 0.7361(4) 0.8064(3) 0.81271(16) 0.0297(9) Uani 1 1 d . U . . .
C3 C 0.7505(4) 0.7363(3) 0.83704(16) 0.0283(9) Uani 1 1 d . U . . .
C2 C 0.7341(4) 0.4369(3) 0.69721(17) 0.0305(9) Uani 1 1 d . U . . .
C1 C 0.7362(4) 0.4725(3) 0.75476(16) 0.0277(9) Uani 1 1 d . U . . .
C37 C 0.8107(4) 0.7511(3) 0.94286(15) 0.0265(8) Uani 1 1 d . U . . .
C42 C 0.7094(4) 0.7009(3) 0.96388(17) 0.0364(10) Uani 1 1 d . U . . .
C41 C 0.7480(5) 0.6699(3) 1.00923(19) 0.0489(12) Uani 1 1 d . U . . .
H41 H 0.6830 0.6345 1.0254 0.059 Uiso 1 1 calc R . . . .
C40 C 0.8796(6) 0.6898(4) 1.0310(2) 0.0552(13) Uani 1 1 d . U . . .
H40 H 0.9035 0.6671 1.0617 0.066 Uiso 1 1 calc R . . . .
C39 C 0.9750(5) 0.7405(3) 1.01002(19) 0.0470(12) Uani 1 1 d . U . . .
H39 H 1.0650 0.7536 1.0263 0.056 Uiso 1 1 calc R . . . .
C38 C 0.9432(4) 0.7736(3) 0.96493(17) 0.0343(9) Uani 1 1 d . U . . .
C43 C 0.5665(4) 0.6833(3) 0.9408(2) 0.0458(11) Uani 1 1 d . U . . .
H43 H 0.5572 0.6820 0.9000 0.055 Uiso 1 1 calc R . . . .
C44 C 0.4769(5) 0.5884(4) 0.9439(3) 0.0652(15) Uani 1 1 d . U . . .
H44A H 0.5084 0.5382 0.9255 0.098 Uiso 1 1 calc GR . . . .
H44B H 0.3864 0.5766 0.9248 0.098 Uiso 1 1 calc GR . . . .
H44C H 0.4784 0.5896 0.9836 0.098 Uiso 1 1 calc GR . . . .
C45 C 0.5231(6) 0.7638(4) 0.9715(3) 0.0705(17) Uani 1 1 d . U . . .
H45A H 0.5433 0.7726 1.0124 0.106 Uiso 1 1 calc GR . . . .
H45B H 0.4279 0.7484 0.9588 0.106 Uiso 1 1 calc GR . . . .
H45C H 0.5703 0.8219 0.9631 0.106 Uiso 1 1 calc GR . . . .
H H -4.0000 -4.0000 4.0000 0.085 Uiso 0 2 d RS T P B 1
C47 C 1.1488(7) 0.9142(4) 0.9849(3) 0.096(2) Uani 1 1 d D U . . .
H47A H 1.1031 0.9548 1.0036 0.144 Uiso 1 1 calc GR . . . .
H47B H 1.2139 0.9497 0.9670 0.144 Uiso 1 1 calc GR . . . .
H47C H 1.1937 0.8923 1.0130 0.144 Uiso 1 1 calc GR . . . .
C25 C 0.7635(4) 0.9803(3) 0.85476(16) 0.0317(9) Uani 1 1 d . U . . .
C26 C 0.6525(4) 1.0057(3) 0.85946(18) 0.0385(10) Uani 1 1 d . U . . .
C27 C 0.6629(5) 1.0964(3) 0.8559(2) 0.0469(12) Uani 1 1 d . U . . .
H27 H 0.5903 1.1182 0.8599 0.056 Uiso 1 1 calc R . . . .
C28 C 0.7751(5) 1.1537(3) 0.84679(19) 0.0481(12) Uani 1 1 d . U . . .
H28 H 0.7783 1.2138 0.8428 0.058 Uiso 1 1 calc R . . . .
C29 C 0.8838(5) 1.1260(3) 0.8433(2) 0.0467(12) Uani 1 1 d . U . . .
H29 H 0.9620 1.1678 0.8378 0.056 Uiso 1 1 calc R . . . .
C30 C 0.8810(4) 1.0377(3) 0.84754(18) 0.0371(10) Uani 1 1 d . U . . .
C31 C 0.5268(5) 0.9413(4) 0.8676(2) 0.0551(13) Uani 1 1 d . U . . .
H31 H 0.5447 0.8830 0.8712 0.066 Uiso 1 1 calc R . . . .
C33 C 0.4892(6) 0.9823(5) 0.9221(3) 0.090(2) Uani 1 1 d . U . . .
H33A H 0.5627 0.9979 0.9539 0.135 Uiso 1 1 calc GR . . . .
H33B H 0.4113 0.9361 0.9275 0.135 Uiso 1 1 calc GR . . . .
H33C H 0.4692 1.0394 0.9202 0.135 Uiso 1 1 calc GR . . . .
C34 C 1.0028(5) 1.0083(3) 0.8440(2) 0.0528(12) Uani 1 1 d . U . . .
H34 H 0.9805 0.9433 0.8484 0.063 Uiso 1 1 calc R . . . .
C35 C 1.1200(5) 1.0716(5) 0.8911(3) 0.0767(18) Uani 1 1 d . U . . .
H35A H 1.1453 1.1358 0.8876 0.115 Uiso 1 1 calc GR . . . .
H35B H 1.1944 1.0481 0.8882 0.115 Uiso 1 1 calc GR . . . .
H35C H 1.0957 1.0715 0.9278 0.115 Uiso 1 1 calc GR . . . .
C36 C 1.0426(7) 1.0045(5) 0.7862(3) 0.086(2) Uani 1 1 d . U . . .
H36A H 0.9716 0.9568 0.7563 0.129 Uiso 1 1 calc GR . . . .
H36B H 1.1235 0.9882 0.7863 0.129 Uiso 1 1 calc GR . . . .
H36C H 1.0580 1.0661 0.7791 0.129 Uiso 1 1 calc GR . . . .
C50 C 0.7284(4) 0.3840(3) 0.83094(15) 0.0263(8) Uani 1 1 d . U . . .
C55 C 0.6061(4) 0.3415(3) 0.84218(18) 0.0323(9) Uani 1 1 d . U . . .
C54 C 0.6047(4) 0.3302(3) 0.89557(18) 0.0373(10) Uani 1 1 d . U . . .
H54 H 0.5231 0.3018 0.9051 0.045 Uiso 1 1 calc R . . . .
C53 C 0.7204(4) 0.3598(3) 0.93532(19) 0.0402(11) Uani 1 1 d . U . . .
H53 H 0.7175 0.3511 0.9718 0.048 Uiso 1 1 calc R . . . .
C52 C 0.8385(4) 0.4013(3) 0.92304(18) 0.0346(10) Uani 1 1 d . U . . .
H52 H 0.9168 0.4216 0.9512 0.042 Uiso 1 1 calc R . . . .
C51 C 0.8465(4) 0.4144(3) 0.86966(17) 0.0297(9) Uani 1 1 d . U . . .
C59 C 0.4779(4) 0.3086(3) 0.79844(19) 0.0394(10) Uani 1 1 d . U . . .
H59 H 0.5017 0.3214 0.7628 0.047 Uiso 1 1 calc R . . . .
C61 C 0.3916(6) 0.3665(6) 0.8175(3) 0.110(3) Uani 1 1 d . U . . .
H61A H 0.3644 0.3545 0.8520 0.166 Uiso 1 1 calc GR . . . .
H61B H 0.3132 0.3490 0.7877 0.166 Uiso 1 1 calc GR . . . .
H61C H 0.4414 0.4335 0.8252 0.166 Uiso 1 1 calc GR . . . .
C60 C 0.4091(6) 0.2038(4) 0.7851(3) 0.090(2) Uani 1 1 d . U . . .
H60A H 0.4713 0.1707 0.7754 0.136 Uiso 1 1 calc GR . . . .
H60B H 0.3345 0.1834 0.7531 0.136 Uiso 1 1 calc GR . . . .
H60C H 0.3769 0.1892 0.8183 0.136 Uiso 1 1 calc GR . . . .
C56 C 0.9775(4) 0.4590(3) 0.85480(18) 0.0350(10) Uani 1 1 d . U . . .
H56 H 0.9613 0.4955 0.8280 0.042 Uiso 1 1 calc R . . . .
C57 C 1.0806(4) 0.5283(3) 0.9065(2) 0.0470(12) Uani 1 1 d . U . . .
H57A H 1.0417 0.5715 0.9277 0.070 Uiso 1 1 calc GR . . . .
H57B H 1.1566 0.5643 0.8939 0.070 Uiso 1 1 calc GR . . . .
H57C H 1.1095 0.4934 0.9308 0.070 Uiso 1 1 calc GR . . . .
C58 C 1.0319(4) 0.3843(3) 0.82424(19) 0.0423(11) Uani 1 1 d . U . . .
H58A H 1.0592 0.3523 0.8509 0.063 Uiso 1 1 calc GR . . . .
H58B H 1.1081 0.4148 0.8096 0.063 Uiso 1 1 calc GR . . . .
H58C H 0.9632 0.3382 0.7928 0.063 Uiso 1 1 calc GR . . . .
C62 C 0.7158(4) 0.2734(3) 0.63685(17) 0.0366(10) Uani 1 1 d . U . . .
C67 C 0.5919(5) 0.2225(3) 0.60455(18) 0.0442(11) Uani 1 1 d . U . . .
C66 C 0.5848(6) 0.1563(3) 0.5547(2) 0.0566(13) Uani 1 1 d . U . . .
H66 H 0.5014 0.1191 0.5309 0.068 Uiso 1 1 calc R . . . .
C65 C 0.6978(7) 0.1444(4) 0.5395(2) 0.0701(17) Uani 1 1 d . U . . .
H65 H 0.6907 0.0996 0.5049 0.084 Uiso 1 1 calc R . . . .
C64 C 0.8172(7) 0.1937(4) 0.5719(2) 0.0688(16) Uani 1 1 d . U . . .
H64 H 0.8928 0.1825 0.5602 0.083 Uiso 1 1 calc R . . . .
C63 C 0.8326(5) 0.2618(4) 0.62292(19) 0.0546(13) Uani 1 1 d . U . . .
C68 C 0.4691(5) 0.2370(4) 0.6216(2) 0.0542(13) Uani 1 1 d . U . . .
H68 H 0.4968 0.2824 0.6603 0.065 Uiso 1 1 calc R . . . .
C69 C 0.3712(7) 0.1478(5) 0.6255(4) 0.109(3) Uani 1 1 d . U . . .
H69A H 0.3465 0.1000 0.5888 0.163 Uiso 1 1 calc GR . . . .
H69B H 0.2924 0.1606 0.6356 0.163 Uiso 1 1 calc GR . . . .
H69C H 0.4110 0.1250 0.6544 0.163 Uiso 1 1 calc GR . . . .
C70 C 0.4030(6) 0.2807(5) 0.5829(3) 0.087(2) Uani 1 1 d . U . . .
H70A H 0.4662 0.3402 0.5822 0.130 Uiso 1 1 calc GR . . . .
H70B H 0.3271 0.2925 0.5969 0.130 Uiso 1 1 calc GR . . . .
H70C H 0.3731 0.2375 0.5445 0.130 Uiso 1 1 calc GR . . . .
C71 C 0.9693(5) 0.3207(5) 0.6600(2) 0.0769(18) Uani 1 1 d . U . . .
H71 H 0.9548 0.3594 0.6953 0.092 Uiso 1 1 calc R . . . .
C73 C 1.0417(8) 0.2583(7) 0.6774(3) 0.136(3) Uani 1 1 d . U . . .
H73A H 0.9867 0.2163 0.6956 0.205 Uiso 1 1 calc GR . . . .
H73B H 1.1247 0.2975 0.7040 0.205 Uiso 1 1 calc GR . . . .
H73C H 1.0606 0.2208 0.6438 0.205 Uiso 1 1 calc GR . . . .
C72 C 1.0486(8) 0.3896(7) 0.6314(3) 0.135(3) Uani 1 1 d . U . . .
H72A H 1.0690 0.3543 0.5974 0.203 Uiso 1 1 calc GR . . . .
H72B H 1.1309 0.4310 0.6576 0.203 Uiso 1 1 calc GR . . . .
H72C H 0.9967 0.4274 0.6207 0.203 Uiso 1 1 calc GR . . . .
C48 C 1.1046(9) 0.7719(7) 0.9002(5) 0.085(4) Uani 0.75 1 d . U . C 1
H48A H 1.1624 0.7472 0.9211 0.128 Uiso 0.75 1 calc GR . . C 1
H48B H 1.1552 0.8100 0.8788 0.128 Uiso 0.75 1 calc GR . . C 1
H48C H 1.0316 0.7194 0.8740 0.128 Uiso 0.75 1 calc GR . . C 1
C32 C 0.4233(8) 0.9135(7) 0.8220(4) 0.158(4) Uani 1 1 d . U . . .
H32A H 0.4514 0.8892 0.7872 0.237 Uiso 1 1 calc GR . . . .
H32B H 0.3958 0.9674 0.8192 0.237 Uiso 1 1 calc GR . . . .
H32C H 0.3491 0.8640 0.8271 0.237 Uiso 1 1 calc GR . . . .
C46 C 1.0508(4) 0.8314(3) 0.94086(19) 0.0444(11) Uani 1 1 d D U . . .
H46 H 1.0032 0.8600 0.9168 0.053 Uiso 0.75 1 calc R . . C 1
H46A H 1.0164 0.8469 0.9064 0.053 Uiso 0.25 1 calc R . . C 2
C49 C 1.164(3) 0.782(2) 0.933(2) 0.14(2) Uani 0.25 1 d . U . C 2
H49A H 1.1497 0.7315 0.9511 0.216 Uiso 0.25 1 calc GR . . C 2
H49B H 1.2515 0.8295 0.9503 0.216 Uiso 0.25 1 calc GR . . C 2
H49C H 1.1601 0.7566 0.8925 0.216 Uiso 0.25 1 calc GR . . C 2
C17 C 0.6373(11) 0.9408(4) 0.6522(3) 0.114(3) Uani 1 1 d . U . D 1
C20 C 0.7362(14) 1.0346(4) 0.6815(3) 0.197(6) Uani 1 1 d . U . D 1
H20A H 0.7609 1.0399 0.7217 0.296 Uiso 1 1 calc GR . . D 1
H20B H 0.6986 1.0836 0.6773 0.296 Uiso 1 1 calc GR . . D 1
H20C H 0.8147 1.0424 0.6647 0.296 Uiso 1 1 calc GR . . D 1
C19 C 0.5040(15) 0.9417(9) 0.6672(5) 0.210(5) Uani 1 1 d . U . . .
H19A H 0.4356 0.8813 0.6469 0.315 Uiso 1 1 calc GR . . D .
H19B H 0.4808 0.9926 0.6562 0.315 Uiso 1 1 calc GR . . D .
H19C H 0.5105 0.9516 0.7080 0.315 Uiso 1 1 calc GR . . D .
C21 C 0.7222(7) 0.4457(4) 0.4937(2) 0.0650(16) Uani 1 1 d D U . . .
C23 C 0.7354(10) 0.5070(7) 0.4586(5) 0.155(4) Uiso 1 1 d . U . E 2
H23A H 0.6560 0.5248 0.4538 0.232 Uiso 1 1 calc GR . . E 2
H23B H 0.7468 0.4748 0.4216 0.232 Uiso 1 1 calc GR . . E 2
H23C H 0.8125 0.5635 0.4762 0.232 Uiso 1 1 calc GR . . E 2
C24 C 0.8367(10) 0.4067(8) 0.4923(5) 0.155(4) Uiso 1 1 d D U . F 1
H24A H 0.9205 0.4587 0.5070 0.232 Uiso 1 1 calc GR . . F 1
H24B H 0.8337 0.3731 0.4533 0.232 Uiso 1 1 calc GR . . F 1
H24C H 0.8290 0.3634 0.5158 0.232 Uiso 1 1 calc GR . . F 1
C22 C 0.5994(7) 0.3608(5) 0.4716(2) 0.089(2) Uani 1 1 d . U . . .
H22A H 0.6002 0.3169 0.4943 0.134 Uiso 1 1 calc GR . . . .
H22B H 0.5965 0.3298 0.4321 0.134 Uiso 1 1 calc GR . . . .
H22C H 0.5217 0.3804 0.4741 0.134 Uiso 1 1 calc GR . . . .
C18 C 0.6109(11) 0.9205(5) 0.5895(3) 0.148(4) Uani 1 1 d . U . . .
H18A H 0.6888 0.9127 0.5755 0.222 Uiso 1 1 calc GR . . D .
H18B H 0.5911 0.9729 0.5789 0.222 Uiso 1 1 calc GR . . D .
H18C H 0.5354 0.8626 0.5727 0.222 Uiso 1 1 calc GR . . D .

loop_
_atom_site_aniso_label
_atom_site_aniso_U_11
_atom_site_aniso_U_22
_atom_site_aniso_U_33
_atom_site_aniso_U_23
_atom_site_aniso_U_13
_atom_site_aniso_U_12
Rh1 0.0375(2) 0.02006(19) 0.02341(18) 0.00642(13) 0.00541(13) 0.00828(14)
N1 0.046(2) 0.0191(17) 0.0236(16) 0.0046(13) 0.0059(15) 0.0060(15)
N5 0.0323(18) 0.0206(17) 0.0224(16) 0.0080(13) 0.0036(13) 0.0102(14)
N6 0.0365(19) 0.0200(18) 0.0249(17) 0.0050(14) 0.0031(14) 0.0091(15)
N7 0.043(2) 0.0211(17) 0.0219(16) 0.0058(14) -0.0005(15) 0.0094(15)
N2 0.0320(18) 0.0220(17) 0.0235(16) 0.0024(14) 0.0059(14) 0.0087(15)
N3 0.0331(19) 0.0249(18) 0.0269(17) 0.0026(14) 0.0013(14) 0.0116(15)
N4 0.0350(19) 0.0261(19) 0.0240(17) 0.0016(14) 0.0041(14) 0.0112(15)
O1 0.056(2) 0.0366(18) 0.0327(16) 0.0096(13) 0.0014(14) 0.0210(15)
O2 0.054(2) 0.0353(17) 0.0354(16) 0.0166(13) 0.0185(14) 0.0182(15)
C12 0.051(3) 0.020(2) 0.025(2) 0.0079(16) -0.0020(19) 0.0009(19)
C13 0.078(3) 0.027(2) 0.026(2) 0.0094(18) 0.001(2) 0.002(2)
C14 0.126(5) 0.030(3) 0.022(2) 0.009(2) -0.010(3) 0.008(3)
C15 0.144(5) 0.029(3) 0.027(2) 0.009(2) -0.013(3) 0.021(3)
C16 0.101(4) 0.026(3) 0.028(2) 0.0031(19) -0.009(2) 0.017(3)
C11 0.058(3) 0.020(2) 0.023(2) 0.0073(16) -0.0017(19) 0.008(2)
C10 0.046(3) 0.026(2) 0.024(2) 0.0058(17) 0.0071(18) 0.0023(19)
C9 0.069(3) 0.026(2) 0.027(2) 0.0076(18) 0.008(2) 0.001(2)
C8 0.095(4) 0.037(3) 0.023(2) 0.010(2) 0.011(2) 0.003(3)
C7 0.082(4) 0.037(3) 0.025(2) 0.0040(19) 0.015(2) 0.000(3)
C6 0.056(3) 0.033(3) 0.033(2) 0.0064(19) 0.017(2) 0.005(2)
C5 0.044(2) 0.027(2) 0.025(2) 0.0075(17) 0.0104(18) 0.0071(19)
C4 0.044(2) 0.018(2) 0.0244(19) 0.0056(16) 0.0005(18) 0.0096(18)
C3 0.033(2) 0.024(2) 0.0221(19) 0.0066(16) -0.0002(17) 0.0043(18)
C2 0.033(2) 0.025(2) 0.030(2) 0.0034(17) 0.0053(18) 0.0082(18)
C1 0.031(2) 0.023(2) 0.030(2) 0.0103(16) 0.0084(17) 0.0073(18)
C37 0.039(2) 0.021(2) 0.0196(18) 0.0043(16) 0.0012(16) 0.0142(18)
C42 0.051(2) 0.038(3) 0.027(2) 0.0129(19) 0.0109(19) 0.020(2)
C41 0.070(3) 0.046(3) 0.037(3) 0.020(2) 0.016(2) 0.019(3)
C40 0.089(4) 0.048(3) 0.034(3) 0.018(2) -0.001(3) 0.031(3)
C39 0.055(3) 0.043(3) 0.037(3) 0.004(2) -0.013(2) 0.022(2)
C38 0.044(2) 0.023(2) 0.029(2) -0.0024(17) -0.0043(18) 0.0132(19)
C43 0.045(3) 0.055(3) 0.050(3) 0.026(2) 0.024(2) 0.021(2)
C44 0.049(3) 0.068(4) 0.075(4) 0.021(3) 0.022(3) 0.011(3)
C45 0.070(4) 0.075(4) 0.107(5) 0.054(4) 0.053(4) 0.047(3)
C47 0.102(5) 0.067(4) 0.061(4) -0.006(3) -0.001(4) -0.029(4)
C25 0.048(2) 0.016(2) 0.026(2) 0.0025(16) -0.0040(18) 0.0101(19)
C26 0.047(2) 0.031(2) 0.034(2) 0.0062(19) -0.0051(19) 0.016(2)
C27 0.058(3) 0.034(3) 0.046(3) 0.009(2) -0.006(2) 0.021(2)
C28 0.071(3) 0.024(2) 0.045(3) 0.007(2) -0.006(2) 0.019(2)
C29 0.060(3) 0.025(2) 0.048(3) 0.012(2) 0.002(2) 0.005(2)
C30 0.047(2) 0.023(2) 0.037(2) 0.0058(19) 0.0009(19) 0.010(2)
C31 0.044(3) 0.055(3) 0.074(3) 0.030(3) 0.002(2) 0.023(2)
C33 0.060(4) 0.115(6) 0.085(4) 0.018(4) 0.027(3) 0.017(4)
C34 0.061(3) 0.035(3) 0.069(3) 0.022(2) 0.023(3) 0.016(2)
C35 0.052(3) 0.083(5) 0.091(4) 0.012(4) 0.003(3) 0.031(3)
C36 0.093(5) 0.102(5) 0.081(4) 0.036(4) 0.047(4) 0.039(4)
C50 0.038(2) 0.0150(19) 0.0256(19) 0.0048(16) 0.0065(17) 0.0097(17)
C55 0.035(2) 0.026(2) 0.040(2) 0.0100(18) 0.0107(18) 0.0134(18)
C54 0.039(2) 0.035(3) 0.042(2) 0.014(2) 0.015(2) 0.014(2)
C53 0.049(3) 0.046(3) 0.036(2) 0.018(2) 0.018(2) 0.022(2)
C52 0.043(2) 0.031(2) 0.032(2) 0.0103(19) 0.0039(19) 0.016(2)
C51 0.040(2) 0.019(2) 0.035(2) 0.0073(17) 0.0082(18) 0.0157(18)
C59 0.032(2) 0.046(3) 0.038(2) 0.011(2) 0.0077(19) 0.011(2)
C61 0.072(4) 0.135(6) 0.101(5) -0.029(5) -0.032(4) 0.070(5)
C60 0.067(4) 0.056(4) 0.108(5) 0.025(4) -0.029(4) -0.019(3)
C56 0.034(2) 0.031(2) 0.044(3) 0.0144(19) 0.0055(19) 0.0138(19)
C57 0.042(3) 0.037(3) 0.053(3) 0.007(2) 0.000(2) 0.007(2)
C58 0.040(3) 0.052(3) 0.042(3) 0.017(2) 0.009(2) 0.021(2)
C62 0.053(3) 0.030(2) 0.028(2) 0.0022(18) 0.0050(19) 0.022(2)
C67 0.063(3) 0.031(2) 0.033(2) 0.0115(19) -0.007(2) 0.013(2)
C66 0.090(4) 0.030(3) 0.036(3) 0.005(2) -0.014(3) 0.014(3)
C65 0.138(5) 0.045(3) 0.032(3) -0.001(2) 0.005(3) 0.052(4)
C64 0.102(4) 0.078(4) 0.040(3) 0.002(3) 0.015(3) 0.062(4)
C63 0.072(3) 0.070(4) 0.032(2) 0.005(2) 0.010(2) 0.046(3)
C68 0.047(3) 0.058(3) 0.048(3) 0.014(2) -0.005(2) 0.011(2)
C69 0.079(5) 0.104(6) 0.166(8) 0.091(6) 0.031(5) 0.021(4)
C70 0.069(4) 0.105(5) 0.114(6) 0.066(5) 0.027(4) 0.041(4)
C71 0.055(3) 0.129(6) 0.044(3) -0.001(3) 0.017(2) 0.044(3)
C73 0.130(7) 0.201(9) 0.086(5) -0.019(5) -0.020(5) 0.129(7)
C72 0.085(5) 0.206(9) 0.068(5) 0.009(5) 0.022(4) 0.000(5)
C48 0.057(7) 0.057(6) 0.109(8) -0.015(5) 0.047(6) -0.011(5)
C32 0.109(6) 0.194(10) 0.106(6) 0.052(6) -0.072(5) -0.015(6)
C46 0.034(2) 0.038(3) 0.048(3) -0.001(2) -0.005(2) 0.008(2)
C49 0.020(15) 0.043(16) 0.35(6) 0.02(2) 0.04(2) 0.010(13)
C17 0.247(9) 0.042(3) 0.044(3) 0.010(3) -0.028(5) 0.060(5)
C20 0.418(14) 0.026(3) 0.077(5) 0.014(3) -0.085(7) 0.026(6)
C19 0.339(12) 0.219(12) 0.197(11) 0.146(11) 0.062(10) 0.207(10)
C21 0.123(5) 0.040(3) 0.025(2) 0.010(2) 0.015(3) 0.017(3)
C22 0.131(6) 0.082(5) 0.030(3) -0.001(3) 0.000(3) 0.020(4)
C18 0.322(12) 0.049(4) 0.045(3) 0.011(3) -0.049(5) 0.058(6)

loop_
_atom_type_symbol
_atom_type_description
_atom_type_scat_dispersion_real
_atom_type_scat_dispersion_imag
_atom_type_scat_source
C C 0.0033 0.0016 'International Tables Vol C Tables 4.2.6.8 and 6.1.1.4'
H H 0.0000 0.0000 'International Tables Vol C Tables 4.2.6.8 and 6.1.1.4'
N N 0.0061 0.0033 'International Tables Vol C Tables 4.2.6.8 and 6.1.1.4'
O O 0.0106 0.0060 'International Tables Vol C Tables 4.2.6.8 and 6.1.1.4'
Rh Rh -1.1178 0.9187 'International Tables Vol C Tables 4.2.6.8 and 6.1.1.4'

loop_
_geom_angle_atom_site_label_1
_geom_angle_atom_site_label_2
_geom_angle_atom_site_label_3
_geom_angle
N1 Rh1 C3 89.78(14)
N1 Rh1 C1 88.92(14)
O1 Rh1 N1 160.92(14)
O1 Rh1 O2 40.72(12)
O1 Rh1 C3 90.10(14)
O1 Rh1 C1 90.90(14)
O2 Rh1 N1 158.36(14)
O2 Rh1 C3 90.91(13)
O2 Rh1 C1 90.55(14)
C3 Rh1 C1 178.54(15)
C12 N1 Rh1 126.8(3)
C10 N1 Rh1 128.2(3)
C10 N1 C12 104.9(3)
N6 N5 C3 115.5(3)
N6 N5 C37 114.6(3)
C3 N5 C37 129.6(3)
N7 N6 N5 103.2(3)
N6 N7 C4 112.0(3)
N6 N7 C25 116.7(3)
C4 N7 C25 131.1(3)
N3 N2 C1 115.2(3)
N3 N2 C50 114.2(3)
C1 N2 C50 130.5(3)
N4 N3 N2 103.2(3)
N3 N4 C2 112.8(3)
N3 N4 C62 116.5(3)
C2 N4 C62 130.5(3)
O2 O1 Rh1 69.82(16)
O1 O2 Rh1 69.45(16)
N1 C12 C13 110.6(4)
C11 C12 N1 129.7(4)
C11 C12 C13 119.7(4)
C14 C13 C12 121.1(4)
C14 C13 C9 132.7(4)
C9 C13 C12 106.1(4)
C13 C14 H14 120.1
C15 C14 C13 119.8(4)
C15 C14 H14 120.1
C14 C15 H15 120.8
C14 C15 C16 118.4(5)
C14 C15 C17 122.2(5)
C16 C15 H15 120.8
C16 C15 C17 119.3(5)
C15 C16 H16 118.2
C15 C16 C11 123.6(5)
C11 C16 H16 118.2
C12 C11 C16 117.0(4)
C12 C11 C4 119.3(4)
C16 C11 C4 123.7(4)
N1 C10 C9 111.2(4)
N1 C10 C5 128.9(4)
C5 C10 C9 119.8(4)
C10 C9 C13 107.0(4)
C8 C9 C13 131.5(4)
C8 C9 C10 121.5(4)
C9 C8 H8 120.0
C7 C8 C9 120.0(4)
C7 C8 H8 120.0
C8 C7 C6 118.5(4)
C8 C7 C21 122.0(4)
C6 C7 C21 119.5(4)
C7 C6 H6 118.2
C7 C6 C5 123.5(4)
C5 C6 H6 118.2
C10 C5 C6 116.6(4)
C10 C5 C2 119.6(3)
C6 C5 C2 123.8(4)
N7 C4 C11 126.1(3)
N7 C4 C3 107.8(3)
C3 C4 C11 126.0(4)
N5 C3 Rh1 130.8(3)
N5 C3 C4 101.4(3)
C4 C3 Rh1 127.7(3)
N4 C2 C5 127.1(4)
N4 C2 C1 106.9(3)
C1 C2 C5 126.0(4)
N2 C1 Rh1 130.0(3)
N2 C1 C2 101.9(3)
C2 C1 Rh1 128.1(3)
C42 C37 N5 117.9(3)
C38 C37 N5 117.6(3)
C38 C37 C42 124.5(4)
C37 C42 C41 115.7(4)
C37 C42 C43 122.7(4)
C41 C42 C43 121.6(4)
C42 C41 H41 119.7
C40 C41 C42 120.6(5)
C40 C41 H41 119.7
C41 C40 H40 119.1
C39 C40 C41 121.8(4)
C39 C40 H40 119.1
C40 C39 H39 119.8
C40 C39 C38 120.4(4)
C38 C39 H39 119.8
C37 C38 C39 116.9(4)
C37 C38 C46 122.2(4)
C39 C38 C46 120.9(4)
C42 C43 H43 107.8
C42 C43 C44 112.2(4)
C42 C43 C45 110.4(4)
C44 C43 H43 107.8
C44 C43 C45 110.7(4)
C45 C43 H43 107.8
C43 C44 H44A 109.5
C43 C44 H44B 109.5
C43 C44 H44C 109.5
H44A C44 H44B 109.5
H44A C44 H44C 109.5
H44B C44 H44C 109.5
C43 C45 H45A 109.5
C43 C45 H45B 109.5
C43 C45 H45C 109.5
H45A C45 H45B 109.5
H45A C45 H45C 109.5
H45B C45 H45C 109.5
H47A C47 H47B 109.5
H47A C47 H47C 109.5
H47B C47 H47C 109.5
C46 C47 H47A 109.5
C46 C47 H47B 109.5
C46 C47 H47C 109.5
C26 C25 N7 117.9(4)
C26 C25 C30 124.8(4)
C30 C25 N7 117.4(4)
C25 C26 C27 115.9(4)
C25 C26 C31 123.1(4)
C27 C26 C31 121.0(4)
C26 C27 H27 119.4
C28 C27 C26 121.2(5)
C28 C27 H27 119.4
C27 C28 H28 119.6
C27 C28 C29 120.9(4)
C29 C28 H28 119.6
C28 C29 H29 119.6
C28 C29 C30 120.9(4)
C30 C29 H29 119.6
C25 C30 C29 116.4(4)
C25 C30 C34 123.4(4)
C29 C30 C34 120.2(4)
C26 C31 H31 106.5
C26 C31 C33 112.0(5)
C33 C31 H31 106.5
C32 C31 C26 113.4(6)
C32 C31 H31 106.5
C32 C31 C33 111.4(6)
C31 C33 H33A 109.5
C31 C33 H33B 109.5
C31 C33 H33C 109.5
H33A C33 H33B 109.5
H33A C33 H33C 109.5
H33B C33 H33C 109.5
C30 C34 H34 107.4
C30 C34 C36 112.2(5)
C35 C34 C30 112.4(4)
C35 C34 H34 107.4
C35 C34 C36 109.6(5)
C36 C34 H34 107.4
C34 C35 H35A 109.5
C34 C35 H35B 109.5
C34 C35 H35C 109.5
H35A C35 H35B 109.5
H35A C35 H35C 109.5
H35B C35 H35C 109.5
C34 C36 H36A 109.5
C34 C36 H36B 109.5
C34 C36 H36C 109.5
H36A C36 H36B 109.5
H36A C36 H36C 109.5
H36B C36 H36C 109.5
C55 C50 N2 117.9(3)
C51 C50 N2 118.1(3)
C51 C50 C55 124.1(4)
C50 C55 C59 122.7(4)
C54 C55 C50 116.9(4)
C54 C55 C59 120.5(4)
C55 C54 H54 119.6
C55 C54 C53 120.7(4)
C53 C54 H54 119.6
C54 C53 H53 119.5
C52 C53 C54 121.0(4)
C52 C53 H53 119.5
C53 C52 H52 119.5
C53 C52 C51 121.0(4)
C51 C52 H52 119.5
C50 C51 C52 116.3(4)
C50 C51 C56 121.8(4)
C52 C51 C56 121.8(4)
C55 C59 H59 107.2
C61 C59 C55 109.9(4)
C61 C59 H59 107.2
C60 C59 C55 111.5(4)
C60 C59 H59 107.2
C60 C59 C61 113.5(5)
C59 C61 H61A 109.5
C59 C61 H61B 109.5
C59 C61 H61C 109.5
H61A C61 H61B 109.5
H61A C61 H61C 109.5
H61B C61 H61C 109.5
C59 C60 H60A 109.5
C59 C60 H60B 109.5
C59 C60 H60C 109.5
H60A C60 H60B 109.5
H60A C60 H60C 109.5
H60B C60 H60C 109.5
C51 C56 H56 107.3
C51 C56 C57 112.6(4)
C51 C56 C58 111.6(3)
C57 C56 H56 107.3
C57 C56 C58 110.3(3)
C58 C56 H56 107.3
C56 C57 H57A 109.5
C56 C57 H57B 109.5
C56 C57 H57C 109.5
H57A C57 H57B 109.5
H57A C57 H57C 109.5
H57B C57 H57C 109.5
C56 C58 H58A 109.5
C56 C58 H58B 109.5
C56 C58 H58C 109.5
H58A C58 H58B 109.5
H58A C58 H58C 109.5
H58B C58 H58C 109.5
C67 C62 N4 118.7(4)
C67 C62 C63 124.3(4)
C63 C62 N4 117.0(4)
C62 C67 C66 116.6(5)
C62 C67 C68 122.4(4)
C66 C67 C68 121.1(5)
C67 C66 H66 119.8
C65 C66 C67 120.4(5)
C65 C66 H66 119.8
C66 C65 H65 118.9
C64 C65 C66 122.2(5)
C64 C65 H65 118.9
C65 C64 H64 119.6
C65 C64 C63 120.9(5)
C63 C64 H64 119.6
C62 C63 C64 115.6(5)
C62 C63 C71 122.7(4)
C64 C63 C71 121.6(5)
C67 C68 H68 107.1
C67 C68 C69 112.7(5)
C67 C68 C70 112.3(4)
C69 C68 H68 107.1
C69 C68 C70 110.1(5)
C70 C68 H68 107.1
C68 C69 H69A 109.5
C68 C69 H69B 109.5
C68 C69 H69C 109.5
H69A C69 H69B 109.5
H69A C69 H69C 109.5
H69B C69 H69C 109.5
C68 C70 H70A 109.5
C68 C70 H70B 109.5
C68 C70 H70C 109.5
H70A C70 H70B 109.5
H70A C70 H70C 109.5
H70B C70 H70C 109.5
C63 C71 H71 107.0
C73 C71 C63 111.0(6)
C73 C71 H71 107.0
C73 C71 C72 113.1(6)
C72 C71 C63 111.3(5)
C72 C71 H71 107.0
C71 C73 H73A 109.5
C71 C73 H73B 109.5
C71 C73 H73C 109.5
H73A C73 H73B 109.5
H73A C73 H73C 109.5
H73B C73 H73C 109.5
C71 C72 H72A 109.5
C71 C72 H72B 109.5
C71 C72 H72C 109.5
H72A C72 H72B 109.5
H72A C72 H72C 109.5
H72B C72 H72C 109.5
H48A C48 H48B 109.5
H48A C48 H48C 109.5
H48B C48 H48C 109.5
C46 C48 H48A 109.5
C46 C48 H48B 109.5
C46 C48 H48C 109.5
C31 C32 H32A 109.5
C31 C32 H32B 109.5
C31 C32 H32C 109.5
H32A C32 H32B 109.5
H32A C32 H32C 109.5
H32B C32 H32C 109.5
C38 C46 H46 104.1
C38 C46 H46A 113.8
C38 C46 C49 110.3(16)
C47 C46 C38 112.9(4)
C47 C46 C48 116.9(6)
C47 C46 H46 104.1
C47 C46 H46A 113.8
C47 C46 C49 90.0(14)
C48 C46 C38 112.9(5)
C48 C46 H46 104.1
C49 C46 H46A 113.8
C46 C49 H49A 109.5
C46 C49 H49B 109.5
C46 C49 H49C 109.5
H49A C49 H49B 109.5
H49A C49 H49C 109.5
H49B C49 H49C 109.5
C20 C17 C15 112.5(7)
C20 C17 C19 107.8(9)
C20 C17 C18 113.0(7)
C19 C17 C15 106.4(7)
C18 C17 C15 112.9(6)
C18 C17 C19 103.5(9)
C17 C20 H20A 109.5
C17 C20 H20B 109.5
C17 C20 H20C 109.5
H20A C20 H20B 109.5
H20A C20 H20C 109.5
H20B C20 H20C 109.5
C17 C19 H19A 109.5
C17 C19 H19B 109.5
C17 C19 H19C 109.5
H19A C19 H19B 109.5
H19A C19 H19C 109.5
H19B C19 H19C 109.5
C23 C21 C7 113.1(6)
C23 C21 C22 112.4(6)
C24 C21 C7 109.3(6)
C22 C21 C7 108.7(5)
C22 C21 C24 105.1(6)
C21 C23 H23A 109.5
C21 C23 H23B 109.5
C21 C23 H23C 109.5
H23A C23 H23B 109.5
H23A C23 H23C 109.5
H23B C23 H23C 109.5
C21 C24 H24A 109.5
C21 C24 H24B 109.5
C21 C24 H24C 109.5
H24A C24 H24B 109.5
H24A C24 H24C 109.5
H24B C24 H24C 109.5
C21 C22 H22A 109.5
C21 C22 H22B 109.5
C21 C22 H22C 109.5
H22A C22 H22B 109.5
H22A C22 H22C 109.5
H22B C22 H22C 109.5
C17 C18 H18A 109.5
C17 C18 H18B 109.5
C17 C18 H18C 109.5
H18A C18 H18B 109.5
H18A C18 H18C 109.5
H18B C18 H18C 109.5

loop_
_geom_bond_atom_site_label_1
_geom_bond_atom_site_label_2
_geom_bond_distance
Rh1 N1 1.985(3)
Rh1 O1 1.974(3)
Rh1 O2 1.979(3)
Rh1 C3 2.035(4)
Rh1 C1 2.037(4)
N1 C12 1.409(5)
N1 C10 1.396(5)
N5 N6 1.334(4)
N5 C3 1.383(5)
N5 C37 1.456(5)
N6 N7 1.333(4)
N7 C4 1.369(5)
N7 C25 1.450(5)
N2 N3 1.339(4)
N2 C1 1.377(5)
N2 C50 1.462(5)
N3 N4 1.319(4)
N4 C2 1.370(5)
N4 C62 1.453(5)
O1 O2 1.375(4)
C12 C13 1.422(6)
C12 C11 1.395(6)
C13 C14 1.384(7)
C13 C9 1.418(6)
C14 H14 0.9500
C14 C15 1.383(7)
C15 H15 0.9500
C15 C16 1.396(6)
C15 C17 1.542(8)
C16 H16 0.9500
C16 C11 1.397(6)
C11 C4 1.458(5)
C10 C9 1.406(6)
C10 C5 1.401(6)
C9 C8 1.391(6)
C8 H8 0.9500
C8 C7 1.372(7)
C7 C6 1.395(6)
C7 C21 1.564(6)
C6 H6 0.9500
C6 C5 1.413(6)
C5 C2 1.446(6)
C4 C3 1.397(5)
C2 C1 1.402(5)
C37 C42 1.382(6)
C37 C38 1.381(6)
C42 C41 1.389(6)
C42 C43 1.504(6)
C41 H41 0.9500
C41 C40 1.376(7)
C40 H40 0.9500
C40 C39 1.343(7)
C39 H39 0.9500
C39 C38 1.384(6)
C38 C46 1.525(6)
C43 H43 1.0000
C43 C44 1.532(7)
C43 C45 1.533(7)
C44 H44A 0.9800
C44 H44B 0.9800
C44 H44C 0.9800
C45 H45A 0.9800
C45 H45B 0.9800
C45 H45C 0.9800
C47 H47A 0.9800
C47 H47B 0.9800
C47 H47C 0.9800
C47 C46 1.495(6)
C25 C26 1.381(6)
C25 C30 1.381(6)
C26 C27 1.402(6)
C26 C31 1.502(7)
C27 H27 0.9500
C27 C28 1.359(7)
C28 H28 0.9500
C28 C29 1.372(7)
C29 H29 0.9500
C29 C30 1.390(6)
C30 C34 1.523(7)
C31 H31 1.0000
C31 C33 1.514(8)
C31 C32 1.380(8)
C33 H33A 0.9800
C33 H33B 0.9800
C33 H33C 0.9800
C34 H34 1.0000
C34 C35 1.521(8)
C34 C36 1.543(7)
C35 H35A 0.9800
C35 H35B 0.9800
C35 H35C 0.9800
C36 H36A 0.9800
C36 H36B 0.9800
C36 H36C 0.9800
C50 C55 1.389(5)
C50 C51 1.385(5)
C55 C54 1.379(6)
C55 C59 1.525(6)
C54 H54 0.9500
C54 C53 1.380(6)
C53 H53 0.9500
C53 C52 1.360(6)
C52 H52 0.9500
C52 C51 1.397(6)
C51 C56 1.516(6)
C59 H59 1.0000
C59 C61 1.519(7)
C59 C60 1.511(7)
C61 H61A 0.9800
C61 H61B 0.9800
C61 H61C 0.9800
C60 H60A 0.9800
C60 H60B 0.9800
C60 H60C 0.9800
C56 H56 1.0000
C56 C57 1.534(6)
C56 C58 1.538(6)
C57 H57A 0.9800
C57 H57B 0.9800
C57 H57C 0.9800
C58 H58A 0.9800
C58 H58B 0.9800
C58 H58C 0.9800
C62 C67 1.374(6)
C62 C63 1.401(6)
C67 C66 1.390(7)
C67 C68 1.506(7)
C66 H66 0.9500
C66 C65 1.373(8)
C65 H65 0.9500
C65 C64 1.335(8)
C64 H64 0.9500
C64 C63 1.405(7)
C63 C71 1.534(8)
C68 H68 1.0000
C68 C69 1.506(8)
C68 C70 1.523(7)
C69 H69A 0.9800
C69 H69B 0.9800
C69 H69C 0.9800
C70 H70A 0.9800
C70 H70B 0.9800
C70 H70C 0.9800
C71 H71 1.0000
C71 C73 1.514(9)
C71 C72 1.532(10)
C73 H73A 0.9800
C73 H73B 0.9800
C73 H73C 0.9800
C72 H72A 0.9800
C72 H72B 0.9800
C72 H72C 0.9800
C48 H48A 0.9800
C48 H48B 0.9800
C48 H48C 0.9800
C48 C46 1.496(9)
C32 H32A 0.9800
C32 H32B 0.9800
C32 H32C 0.9800
C46 H46 1.0000
C46 H46A 1.0000
C46 C49 1.63(3)
C49 H49A 0.9800
C49 H49B 0.9800
C49 H49C 0.9800
C17 C20 1.482(11)
C17 C19 1.538(15)
C17 C18 1.490(8)
C20 H20A 0.9800
C20 H20B 0.9800
C20 H20C 0.9800
C19 H19A 0.9800
C19 H19B 0.9800
C19 H19C 0.9800
C21 C23 1.420(10)
C21 C24 1.531(10)
C21 C22 1.504(8)
C23 H23A 0.9800
C23 H23B 0.9800
C23 H23C 0.9800
C24 H24A 0.9800
C24 H24B 0.9800
C24 H24C 0.9800
C22 H22A 0.9800
C22 H22B 0.9800
C22 H22C 0.9800
C18 H18A 0.9800
C18 H18B 0.9800
C18 H18C 0.9800

loop_
_geom_torsion_atom_site_label_1
_geom_torsion_atom_site_label_2
_geom_torsion_atom_site_label_3
_geom_torsion_atom_site_label_4
_geom_torsion
Rh1 N1 C12 C13 -177.8(3)
Rh1 N1 C12 C11 1.3(7)
Rh1 N1 C10 C9 178.8(3)
Rh1 N1 C10 C5 0.8(7)
N1 C12 C13 C14 175.7(5)
N1 C12 C13 C9 -1.2(5)
N1 C12 C11 C16 -173.2(5)
N1 C12 C11 C4 6.9(7)
N1 C10 C9 C13 -1.4(5)
N1 C10 C9 C8 179.2(4)
N1 C10 C5 C6 -178.8(4)
N1 C10 C5 C2 3.1(7)
N5 N6 N7 C4 0.1(4)
N5 N6 N7 C25 -175.4(3)
N5 C37 C42 C41 177.9(4)
N5 C37 C42 C43 -4.0(6)
N5 C37 C38 C39 -177.7(4)
N5 C37 C38 C46 1.6(5)
N6 N5 C3 Rh1 176.8(3)
N6 N5 C3 C4 -1.1(4)
N6 N5 C37 C42 98.9(4)
N6 N5 C37 C38 -81.2(4)
N6 N7 C4 C11 -177.5(4)
N6 N7 C4 C3 -0.8(5)
N6 N7 C25 C26 -86.0(4)
N6 N7 C25 C30 95.8(4)
N7 C4 C3 Rh1 -176.9(3)
N7 C4 C3 N5 1.1(4)
N7 C25 C26 C27 -177.4(4)
N7 C25 C26 C31 2.3(6)
N7 C25 C30 C29 176.2(4)
N7 C25 C30 C34 -3.6(6)
N2 N3 N4 C2 -0.5(4)
N2 N3 N4 C62 -176.5(3)
N2 C50 C55 C54 179.5(3)
N2 C50 C55 C59 -0.8(6)
N2 C50 C51 C52 -179.6(3)
N2 C50 C51 C56 0.0(5)
N3 N2 C1 Rh1 179.0(3)
N3 N2 C1 C2 -0.7(4)
N3 N2 C50 C55 -80.4(4)
N3 N2 C50 C51 98.8(4)
N3 N4 C2 C5 -177.9(4)
N3 N4 C2 C1 0.1(4)
N3 N4 C62 C67 91.2(5)
N3 N4 C62 C63 -89.6(5)
N4 C2 C1 Rh1 -179.4(3)
N4 C2 C1 N2 0.4(4)
N4 C62 C67 C66 178.4(4)
N4 C62 C67 C68 -1.5(6)
N4 C62 C63 C64 -178.3(4)
N4 C62 C63 C71 0.3(7)
C12 N1 C10 C9 0.6(5)
C12 N1 C10 C5 -177.4(4)
C12 C13 C14 C15 -1.5(9)
C12 C13 C9 C10 1.6(5)
C12 C13 C9 C8 -179.1(5)
C12 C11 C4 N7 168.8(4)
C12 C11 C4 C3 -7.4(7)
C13 C12 C11 C16 5.8(7)
C13 C12 C11 C4 -174.0(4)
C13 C14 C15 C16 3.9(9)
C13 C14 C15 C17 -177.0(7)
C13 C9 C8 C7 -179.2(5)
C14 C13 C9 C10 -174.8(6)
C14 C13 C9 C8 4.5(10)
C14 C15 C16 C11 -1.4(10)
C14 C15 C17 C20 -123.0(9)
C14 C15 C17 C19 119.3(9)
C14 C15 C17 C18 6.4(13)
C15 C16 C11 C12 -3.5(8)
C15 C16 C11 C4 176.4(5)
C16 C15 C17 C20 56.1(12)
C16 C15 C17 C19 -61.6(9)
C16 C15 C17 C18 -174.5(8)
C16 C11 C4 N7 -11.0(7)
C16 C11 C4 C3 172.8(5)
C11 C12 C13 C14 -3.5(7)
C11 C12 C13 C9 179.6(4)
C11 C4 C3 Rh1 -0.2(6)
C11 C4 C3 N5 177.8(4)
C10 N1 C12 C13 0.4(5)
C10 N1 C12 C11 179.5(4)
C10 C9 C8 C7 0.0(8)
C10 C5 C2 N4 174.8(4)
C10 C5 C2 C1 -2.7(6)
C9 C13 C14 C15 174.4(6)
C9 C10 C5 C6 3.3(6)
C9 C10 C5 C2 -174.7(4)
C9 C8 C7 C6 1.7(8)
C9 C8 C7 C21 -179.6(5)
C8 C7 C6 C5 -0.8(8)
C8 C7 C21 C23 11.2(9)
C8 C7 C21 C24 131.5(7)
C8 C7 C21 C22 -114.3(6)
C7 C6 C5 C10 -1.7(7)
C7 C6 C5 C2 176.2(4)
C6 C7 C21 C23 -170.1(6)
C6 C7 C21 C24 -49.8(8)
C6 C7 C21 C22 64.4(7)
C6 C5 C2 N4 -3.0(7)
C6 C5 C2 C1 179.4(4)
C5 C10 C9 C13 176.8(4)
C5 C10 C9 C8 -2.6(7)
C5 C2 C1 Rh1 -1.5(6)
C5 C2 C1 N2 178.3(4)
C4 N7 C25 C26 99.4(5)
C4 N7 C25 C30 -78.7(5)
C3 N5 N6 N7 0.6(4)
C3 N5 C37 C42 -87.8(5)
C3 N5 C37 C38 92.2(5)
C2 N4 C62 C67 -83.9(6)
C2 N4 C62 C63 95.3(5)
C1 N2 N3 N4 0.8(4)
C1 N2 C50 C55 96.9(5)
C1 N2 C50 C51 -84.0(5)
C37 N5 N6 N7 174.9(3)
C37 N5 C3 Rh1 3.6(6)
C37 N5 C3 C4 -174.3(4)
C37 C42 C41 C40 0.5(7)
C37 C42 C43 C44 147.4(4)
C37 C42 C43 C45 -88.6(5)
C37 C38 C46 C47 127.5(5)
C37 C38 C46 C48 -97.1(7)
C37 C38 C46 C49 -133.6(19)
C42 C37 C38 C39 2.2(6)
C42 C37 C38 C46 -178.4(4)
C42 C41 C40 C39 0.8(8)
C41 C42 C43 C44 -34.6(6)
C41 C42 C43 C45 89.4(5)
C41 C40 C39 C38 -0.7(8)
C40 C39 C38 C37 -0.7(6)
C40 C39 C38 C46 179.9(4)
C39 C38 C46 C47 -53.2(6)
C39 C38 C46 C48 82.2(7)
C39 C38 C46 C49 45.7(19)
C38 C37 C42 C41 -2.1(6)
C38 C37 C42 C43 176.1(4)
C43 C42 C41 C40 -177.6(5)
C25 N7 C4 C11 -2.8(7)
C25 N7 C4 C3 173.9(4)
C25 C26 C27 C28 1.8(6)
C25 C26 C31 C33 119.8(5)
C25 C26 C31 C32 -113.1(7)
C25 C30 C34 C35 -118.9(5)
C25 C30 C34 C36 117.0(5)
C26 C25 C30 C29 -1.9(6)
C26 C25 C30 C34 178.4(4)
C26 C27 C28 C29 -2.9(7)
C27 C26 C31 C33 -60.5(6)
C27 C26 C31 C32 66.6(8)
C27 C28 C29 C30 1.6(7)
C28 C29 C30 C25 0.7(6)
C28 C29 C30 C34 -179.5(4)
C29 C30 C34 C35 61.4(6)
C29 C30 C34 C36 -62.7(6)
C30 C25 C26 C27 0.6(6)
C30 C25 C26 C31 -179.7(4)
C31 C26 C27 C28 -177.9(4)
C50 N2 N3 N4 178.5(3)
C50 N2 C1 Rh1 1.8(6)
C50 N2 C1 C2 -178.0(4)
C50 C55 C54 C53 -0.3(6)
C50 C55 C59 C61 -114.1(6)
C50 C55 C59 C60 119.1(5)
C50 C51 C56 C57 151.8(4)
C50 C51 C56 C58 -83.4(5)
C55 C50 C51 C52 -0.5(6)
C55 C50 C51 C56 179.1(4)
C55 C54 C53 C52 0.4(7)
C54 C55 C59 C61 65.6(6)
C54 C55 C59 C60 -61.1(6)
C54 C53 C52 C51 -0.6(7)
C53 C52 C51 C50 0.6(6)
C53 C52 C51 C56 -179.0(4)
C52 C51 C56 C57 -28.6(5)
C52 C51 C56 C58 96.1(5)
C51 C50 C55 C54 0.4(6)
C51 C50 C55 C59 -179.9(4)
C59 C55 C54 C53 179.9(4)
C62 N4 C2 C5 -2.6(7)
C62 N4 C2 C1 175.4(4)
C62 C67 C66 C65 -0.3(7)
C62 C67 C68 C69 -123.6(6)
C62 C67 C68 C70 111.4(6)
C62 C63 C71 C73 123.1(6)
C62 C63 C71 C72 -109.9(6)
C67 C62 C63 C64 0.8(7)
C67 C62 C63 C71 179.5(5)
C67 C66 C65 C64 1.2(8)
C66 C67 C68 C69 56.6(7)
C66 C67 C68 C70 -68.5(6)
C66 C65 C64 C63 -1.1(9)
C65 C64 C63 C62 0.1(8)
C65 C64 C63 C71 -178.6(6)
C64 C63 C71 C73 -58.3(8)
C64 C63 C71 C72 68.7(8)
C63 C62 C67 C66 -0.7(7)
C63 C62 C67 C68 179.4(5)
C68 C67 C66 C65 179.6(5)
C17 C15 C16 C11 179.5(7)
C21 C7 C6 C5 -179.5(5)

loop_
_platon_squeeze_void_nr
_platon_squeeze_void_average_x
_platon_squeeze_void_average_y
_platon_squeeze_void_average_z
_platon_squeeze_void_volume
_platon_squeeze_void_count_electrons
_platon_squeeze_void_content
1 0.000 0.000 0.500 1023 12 ' '
2 0.135 0.217 0.812 18 -1 ' '
3 0.300 0.806 0.025 7 -1 ' '
4 0.420 0.152 0.899 9 0 ' '
5 0.579 0.848 0.101 8 0 ' '
6 0.700 0.194 0.975 7 0 ' '
7 0.864 0.783 0.188 18 -1 ' '
